data_4118539
loop_
_publ_author_name
'Ina S. Dubinsky-Davidchik'
'Shay Potash'
'Israel Goldberg'
'Arkadi Vigalok'
'Andrei N. Vedernikov'

_publ_section_title
;
 Electrophilic Fluorination of Organoplatinum(II) Iodides: Iodine and
 Platinum Atoms as Competing Fluorination Sites
;
_journal_name_full 'Journal of the American Chemical Society'
_journal_page_first 14027
_journal_page_last 14032
_journal_paper_doi 10.1021/ja3039272
_journal_volume 134
_journal_year 2012
_chemical_formula_moiety 'C32 H48 F5 I P2 Pt'
_chemical_formula_sum 'C32 H48 F5 I P2 Pt'
_chemical_formula_weight 911.63
_chemical_name_systematic
; 
 ? 
;
_space_group_IT_number 61
_symmetry_cell_setting orthorhombic
_symmetry_space_group_name_Hall '-P 2ac 2ab'
_symmetry_space_group_name_H-M 'P b c a'
_atom_sites_solution_hydrogens geom
_atom_sites_solution_primary direct
_atom_sites_solution_secondary difmap
_audit_creation_method SHELXL-97
_cell_angle_alpha 90.00
_cell_angle_beta 90.00
_cell_angle_gamma 90.00
_cell_formula_units_Z 8
_cell_length_a 16.2512(2)
_cell_length_b 17.3402(2)
_cell_length_c 23.8768(3)
_cell_measurement_reflns_used 8444
_cell_measurement_temperature 110(2)
_cell_measurement_theta_max 26.45
_cell_measurement_theta_min 2.12
_cell_volume 6728.46(14)
_computing_cell_refinement Denzo
_computing_data_collection 'Collect, Nonius B.V.'
_computing_data_reduction 'Denzo & Scalepack'
_computing_structure_refinement 'SHELXL-97 (Sheldrick, 1997)'
_computing_structure_solution SIR-97
_diffrn_ambient_temperature 110(2)
_diffrn_detector_area_resol_mean 12.8
_diffrn_measured_fraction_theta_full 0.968
_diffrn_measured_fraction_theta_max 0.968
_diffrn_measurement_device_type 'Nonius KappaCCD'
_diffrn_measurement_method '1 deg. \f and \w scans'
_diffrn_radiation_monochromator graphite
_diffrn_radiation_source 'fine-focus sealed tube'
_diffrn_radiation_type MoK\a
_diffrn_radiation_wavelength 0.71073
_diffrn_reflns_av_R_equivalents 0.0470
_diffrn_reflns_av_sigmaI/netI 0.0375
_diffrn_reflns_limit_h_max 19
_diffrn_reflns_limit_h_min 0
_diffrn_reflns_limit_k_max 20
_diffrn_reflns_limit_k_min 0
_diffrn_reflns_limit_l_max 29
_diffrn_reflns_limit_l_min 0
_diffrn_reflns_number 40732
_diffrn_reflns_theta_full 26.00
_diffrn_reflns_theta_max 26.00
_diffrn_reflns_theta_min 2.12
_diffrn_standards_number 0
_exptl_absorpt_coefficient_mu 5.232
_exptl_absorpt_correction_T_max 0.5725
_exptl_absorpt_correction_T_min 0.3546
_exptl_absorpt_correction_type multi-scan
_exptl_absorpt_process_details 'Blessing, 1995'
_exptl_crystal_colour colorless
_exptl_crystal_density_diffrn 1.800
_exptl_crystal_description prism
_exptl_crystal_F_000 3568
_exptl_crystal_size_max 0.25
_exptl_crystal_size_mid 0.20
_exptl_crystal_size_min 0.12
_refine_diff_density_max 2.109
_refine_diff_density_min -1.380
_refine_diff_density_rms 0.147
_refine_ls_extinction_method none
_refine_ls_goodness_of_fit_ref 1.074
_refine_ls_hydrogen_treatment constr
_refine_ls_matrix_type full
_refine_ls_number_parameters 370
_refine_ls_number_reflns 6404
_refine_ls_number_restraints 0
_refine_ls_restrained_S_all 1.074
_refine_ls_R_factor_all 0.0466
_refine_ls_R_factor_gt 0.0334
_refine_ls_shift/su_max 0.005
_refine_ls_shift/su_mean 0.001
_refine_ls_structure_factor_coef Fsqd
_refine_ls_weighting_details 'calc w=1/[\s^2^(Fo^2^)+(0.0469P)^2^+0.0000P] where P=(Fo^2^+2Fc^2^)/3'
_refine_ls_weighting_scheme calc
_refine_ls_wR_factor_gt 0.0772
_refine_ls_wR_factor_ref 0.0825
_reflns_number_gt 5190
_reflns_number_total 6404
_reflns_threshold_expression >2sigma(I)
_cod_data_source_file ja3039272_si_005.cif
_cod_data_source_block ar47
_cod_database_code 4118539

loop_
_symmetry_equiv_pos_as_xyz
'x, y, z'
'-x+1/2, -y, z+1/2'
'x+1/2, -y+1/2, -z'
'-x, y+1/2, -z+1/2'
'-x, -y, -z'
'x-1/2, y, -z-1/2'
'-x-1/2, y-1/2, z'
'x, -y-1/2, z-1/2'

loop_
_atom_site_label
_atom_site_type_symbol
_atom_site_fract_x
_atom_site_fract_y
_atom_site_fract_z
_atom_site_U_iso_or_equiv
_atom_site_adp_type
_atom_site_occupancy
_atom_site_symmetry_multiplicity
_atom_site_calc_flag
_atom_site_refinement_flags
Pt1 Pt 0.033125(11) 0.161366(9) 0.698793(7) 0.01868(7) Uani 1 1 d .
I2 I -0.07876(2) 0.076811(17) 0.752426(13) 0.02752(10) Uani 1 1 d .
P3 P 0.13329(8) 0.22122(6) 0.65160(5) 0.0204(3) Uani 1 1 d .
P4 P 0.11558(8) 0.16917(7) 0.77627(5) 0.0214(3) Uani 1 1 d .
C5 C 0.2170(3) 0.2045(3) 0.75406(18) 0.0246(11) Uani 1 1 d .
H5A H 0.2419 0.2345 0.7850 0.029 Uiso 1 1 calc R
H5B H 0.2533 0.1598 0.7464 0.029 Uiso 1 1 calc R
C6 C 0.2125(3) 0.2556(3) 0.70124(19) 0.0240(11) Uani 1 1 d .
H6A H 0.2667 0.2558 0.6824 0.029 Uiso 1 1 calc R
H6B H 0.1996 0.3093 0.7124 0.029 Uiso 1 1 calc R
C7 C 0.1854(3) 0.1585(2) 0.60031(19) 0.0224(10) Uani 1 1 d .
H7 H 0.1435 0.1445 0.5713 0.027 Uiso 1 1 calc R
C8 C 0.2567(3) 0.1979(3) 0.5696(2) 0.0292(11) Uani 1 1 d .
H8A H 0.3003 0.2117 0.5967 0.035 Uiso 1 1 calc R
H8B H 0.2369 0.2459 0.5516 0.035 Uiso 1 1 calc R
C9 C 0.2920(3) 0.1437(3) 0.5248(2) 0.0312(12) Uani 1 1 d .
H9A H 0.2495 0.1332 0.4961 0.037 Uiso 1 1 calc R
H9B H 0.3393 0.1688 0.5062 0.037 Uiso 1 1 calc R
C10 C 0.3199(3) 0.0678(3) 0.5512(2) 0.0342(13) Uani 1 1 d .
H10A H 0.3400 0.0328 0.5214 0.041 Uiso 1 1 calc R
H10B H 0.3661 0.0780 0.5772 0.041 Uiso 1 1 calc R
C11 C 0.2503(3) 0.0286(3) 0.5830(2) 0.0304(12) Uani 1 1 d .
H11A H 0.2713 -0.0186 0.6013 0.036 Uiso 1 1 calc R
H11B H 0.2066 0.0133 0.5563 0.036 Uiso 1 1 calc R
C12 C 0.2137(3) 0.0827(2) 0.6275(2) 0.0260(11) Uani 1 1 d .
H12A H 0.2557 0.0938 0.6565 0.031 Uiso 1 1 calc R
H12B H 0.1664 0.0572 0.6460 0.031 Uiso 1 1 calc R
C13 C 0.1081(3) 0.3092(3) 0.61285(18) 0.0216(10) Uani 1 1 d .
H13 H 0.1612 0.3367 0.6058 0.026 Uiso 1 1 calc R
C14 C 0.0685(3) 0.2947(3) 0.55515(19) 0.0256(11) Uani 1 1 d .
H14A H 0.1067 0.2641 0.5317 0.031 Uiso 1 1 calc R
H14B H 0.0173 0.2644 0.5601 0.031 Uiso 1 1 calc R
C15 C 0.0484(3) 0.3702(3) 0.5254(2) 0.0311(12) Uani 1 1 d .
H15A H 0.0198 0.3589 0.4897 0.037 Uiso 1 1 calc R
H15B H 0.1001 0.3978 0.5166 0.037 Uiso 1 1 calc R
C16 C -0.0062(4) 0.4215(3) 0.5618(2) 0.0331(12) Uani 1 1 d .
H16A H -0.0164 0.4709 0.5423 0.040 Uiso 1 1 calc R
H16B H -0.0600 0.3959 0.5678 0.040 Uiso 1 1 calc R
C17 C 0.0338(3) 0.4370(3) 0.6178(2) 0.0269(11) Uani 1 1 d .
H17A H -0.0039 0.4682 0.6411 0.032 Uiso 1 1 calc R
H17B H 0.0847 0.4673 0.6118 0.032 Uiso 1 1 calc R
C18 C 0.0551(3) 0.3629(3) 0.6487(2) 0.0248(11) Uani 1 1 d .
H18A H 0.0037 0.3360 0.6593 0.030 Uiso 1 1 calc R
H18B H 0.0851 0.3758 0.6836 0.030 Uiso 1 1 calc R
C19 C 0.1363(3) 0.0761(3) 0.81089(19) 0.0238(11) Uani 1 1 d .
H19 H 0.0834 0.0590 0.8283 0.029 Uiso 1 1 calc R
C20 C 0.1602(3) 0.0141(3) 0.7677(2) 0.0272(11) Uani 1 1 d .
H20A H 0.1162 0.0096 0.7392 0.033 Uiso 1 1 calc R
H20B H 0.2114 0.0297 0.7483 0.033 Uiso 1 1 calc R
C21 C 0.1732(4) -0.0641(3) 0.7959(2) 0.0337(13) Uani 1 1 d .
H21A H 0.1919 -0.1021 0.7677 0.040 Uiso 1 1 calc R
H21B H 0.1202 -0.0825 0.8115 0.040 Uiso 1 1 calc R
C22 C 0.2366(4) -0.0588(3) 0.8427(2) 0.0388(13) Uani 1 1 d .
H22A H 0.2414 -0.1095 0.8615 0.047 Uiso 1 1 calc R
H22B H 0.2909 -0.0458 0.8265 0.047 Uiso 1 1 calc R
C23 C 0.2131(4) 0.0017(3) 0.8854(2) 0.0362(13) Uani 1 1 d .
H23A H 0.1619 -0.0143 0.9046 0.043 Uiso 1 1 calc R
H23B H 0.2571 0.0058 0.9139 0.043 Uiso 1 1 calc R
C24 C 0.1999(4) 0.0807(3) 0.8582(2) 0.0334(12) Uani 1 1 d .
H24A H 0.2528 0.0998 0.8430 0.040 Uiso 1 1 calc R
H24B H 0.1807 0.1178 0.8869 0.040 Uiso 1 1 calc R
C25 C 0.0819(3) 0.2375(3) 0.83150(19) 0.0241(11) Uani 1 1 d .
H25 H 0.1296 0.2449 0.8573 0.029 Uiso 1 1 calc R
C26 C 0.0103(3) 0.2088(3) 0.8670(2) 0.0295(12) Uani 1 1 d .
H26A H 0.0261 0.1600 0.8857 0.035 Uiso 1 1 calc R
H26B H -0.0375 0.1981 0.8426 0.035 Uiso 1 1 calc R
C27 C -0.0138(4) 0.2687(3) 0.9114(2) 0.0336(13) Uani 1 1 d .
H27A H -0.0615 0.2494 0.9330 0.040 Uiso 1 1 calc R
H27B H 0.0326 0.2761 0.9377 0.040 Uiso 1 1 calc R
C28 C -0.0355(4) 0.3448(3) 0.8851(2) 0.0403(15) Uani 1 1 d .
H28A H -0.0490 0.3825 0.9148 0.048 Uiso 1 1 calc R
H28B H -0.0847 0.3383 0.8611 0.048 Uiso 1 1 calc R
C29 C 0.0355(4) 0.3753(3) 0.8500(2) 0.0417(15) Uani 1 1 d .
H29A H 0.0825 0.3875 0.8747 0.050 Uiso 1 1 calc R
H29B H 0.0183 0.4235 0.8311 0.050 Uiso 1 1 calc R
C30 C 0.0626(4) 0.3163(3) 0.8058(2) 0.0324(12) Uani 1 1 d .
H30A H 0.0184 0.3104 0.7776 0.039 Uiso 1 1 calc R
H30B H 0.1121 0.3359 0.7863 0.039 Uiso 1 1 calc R
C31 C -0.0435(3) 0.1541(3) 0.6295(2) 0.0224(10) Uani 1 1 d .
C32 C -0.1113(3) 0.2034(3) 0.62248(19) 0.0230(10) Uani 1 1 d .
C33 C -0.1668(3) 0.1960(3) 0.5795(2) 0.0262(11) Uani 1 1 d .
C34 C -0.1575(3) 0.1382(3) 0.5406(2) 0.0271(11) Uani 1 1 d .
C35 C -0.0935(3) 0.0874(3) 0.5460(2) 0.0304(12) Uani 1 1 d .
C36 C -0.0380(3) 0.0962(3) 0.5899(2) 0.0253(11) Uani 1 1 d .
F37 F -0.12506(17) 0.26112(15) 0.65952(11) 0.0270(6) Uani 1 1 d .
F38 F -0.23308(18) 0.24439(15) 0.57584(12) 0.0334(7) Uani 1 1 d .
F39 F -0.2136(2) 0.12894(17) 0.49949(12) 0.0412(8) Uani 1 1 d .
F40 F -0.08542(19) 0.02758(17) 0.50970(12) 0.0393(8) Uani 1 1 d .
F41 F 0.02392(17) 0.04414(15) 0.59288(12) 0.0281(6) Uani 1 1 d .

loop_
_atom_site_aniso_label
_atom_site_aniso_U_11
_atom_site_aniso_U_22
_atom_site_aniso_U_33
_atom_site_aniso_U_23
_atom_site_aniso_U_13
_atom_site_aniso_U_12
Pt1 0.01589(13) 0.01806(11) 0.02208(11) -0.00039(7) -0.00063(7) -0.00070(7)
I2 0.0213(2) 0.03066(18) 0.03057(17) 0.00334(13) -0.00057(13) -0.00402(13)
P3 0.0185(7) 0.0192(6) 0.0237(6) -0.0003(5) 0.0006(5) -0.0006(5)
P4 0.0193(8) 0.0212(6) 0.0237(6) 0.0009(5) -0.0015(5) -0.0021(5)
C5 0.021(3) 0.026(2) 0.026(2) 0.002(2) -0.003(2) -0.003(2)
C6 0.018(3) 0.026(2) 0.027(2) 0.0023(19) -0.001(2) -0.004(2)
C7 0.022(3) 0.020(2) 0.026(2) -0.0021(18) 0.004(2) 0.0034(19)
C8 0.023(3) 0.028(2) 0.036(3) 0.001(2) 0.007(2) 0.002(2)
C9 0.026(3) 0.033(3) 0.035(3) 0.002(2) 0.004(2) 0.007(2)
C10 0.032(4) 0.035(3) 0.036(3) -0.002(2) 0.004(2) 0.009(2)
C11 0.030(3) 0.022(2) 0.039(3) 0.000(2) -0.001(2) 0.006(2)
C12 0.024(3) 0.023(2) 0.030(3) 0.003(2) -0.001(2) 0.001(2)
C13 0.018(3) 0.021(2) 0.026(2) 0.0000(19) 0.001(2) -0.0003(19)
C14 0.028(3) 0.025(2) 0.024(2) 0.0020(19) -0.002(2) 0.002(2)
C15 0.032(3) 0.030(3) 0.031(3) 0.008(2) -0.001(2) 0.004(2)
C16 0.030(3) 0.033(3) 0.036(3) 0.007(2) -0.003(2) 0.009(2)
C17 0.024(3) 0.020(2) 0.036(3) 0.002(2) 0.009(2) 0.003(2)
C18 0.023(3) 0.023(2) 0.029(2) -0.001(2) 0.006(2) 0.000(2)
C19 0.014(3) 0.028(3) 0.030(3) 0.005(2) -0.003(2) -0.005(2)
C20 0.024(3) 0.024(2) 0.034(3) 0.005(2) -0.002(2) 0.001(2)
C21 0.037(4) 0.020(3) 0.044(3) 0.004(2) 0.008(3) 0.003(2)
C22 0.024(3) 0.034(3) 0.058(4) 0.016(3) -0.001(3) 0.003(2)
C23 0.030(3) 0.038(3) 0.040(3) 0.011(2) -0.010(2) -0.006(2)
C24 0.028(3) 0.033(3) 0.039(3) 0.010(2) -0.006(2) -0.004(2)
C25 0.026(3) 0.024(2) 0.022(2) -0.0030(19) 0.002(2) -0.006(2)
C26 0.034(3) 0.027(3) 0.027(3) 0.000(2) 0.004(2) -0.001(2)
C27 0.039(4) 0.035(3) 0.027(3) -0.004(2) 0.008(2) -0.009(2)
C28 0.046(4) 0.040(3) 0.035(3) -0.008(2) 0.014(3) 0.000(3)
C29 0.060(5) 0.025(3) 0.040(3) -0.004(2) 0.018(3) -0.002(3)
C30 0.041(4) 0.026(3) 0.031(3) -0.002(2) 0.011(2) 0.000(2)
C31 0.015(3) 0.025(2) 0.026(2) -0.0017(19) 0.005(2) -0.0038(19)
C32 0.020(3) 0.023(2) 0.026(2) 0.0028(19) 0.001(2) -0.005(2)
C33 0.021(3) 0.022(2) 0.035(3) 0.013(2) 0.003(2) 0.000(2)
C34 0.023(3) 0.033(3) 0.026(2) 0.002(2) -0.008(2) -0.003(2)
C35 0.030(3) 0.031(3) 0.030(3) -0.004(2) -0.001(2) -0.002(2)
C36 0.019(3) 0.024(2) 0.032(3) 0.004(2) 0.001(2) -0.002(2)
F37 0.0224(17) 0.0256(14) 0.0331(15) -0.0043(12) 0.0013(12) 0.0029(11)
F38 0.0270(18) 0.0323(15) 0.0407(16) 0.0045(12) -0.0008(14) 0.0034(13)
F39 0.041(2) 0.0444(18) 0.0384(17) -0.0030(14) -0.0172(15) 0.0012(15)
F40 0.038(2) 0.0459(18) 0.0344(16) -0.0163(14) -0.0075(14) 0.0053(14)
F41 0.0236(17) 0.0260(14) 0.0348(15) -0.0069(12) -0.0025(12) 0.0019(12)

loop_
_atom_type_symbol
_atom_type_description
_atom_type_scat_dispersion_real
_atom_type_scat_dispersion_imag
_atom_type_scat_source
C C 0.0033 0.0016 'International Tables Vol C Tables 4.2.6.8 and 6.1.1.4'
H H 0.0000 0.0000 'International Tables Vol C Tables 4.2.6.8 and 6.1.1.4'
F F 0.0171 0.0103 'International Tables Vol C Tables 4.2.6.8 and 6.1.1.4'
I I -0.4742 1.8119 'International Tables Vol C Tables 4.2.6.8 and 6.1.1.4'
P P 0.1023 0.0942 'International Tables Vol C Tables 4.2.6.8 and 6.1.1.4'
Pt Pt -1.7033 8.3905 'International Tables Vol C Tables 4.2.6.8 and 6.1.1.4'

loop_
_geom_angle_atom_site_label_1
_geom_angle_atom_site_label_2
_geom_angle_atom_site_label_3
_geom_angle
C31 Pt1 P3 93.59(13)
C31 Pt1 P4 178.98(13)
P3 Pt1 P4 87.35(4)
C31 Pt1 I2 86.61(13)
P3 Pt1 I2 174.26(3)
P4 Pt1 I2 92.50(3)
C13 P3 C6 102.2(2)
C13 P3 C7 105.0(2)
C6 P3 C7 107.3(2)
C13 P3 Pt1 118.61(17)
C6 P3 Pt1 109.49(16)
C7 P3 Pt1 113.27(15)
C5 P4 C19 104.9(2)
C5 P4 C25 104.9(2)
C19 P4 C25 107.1(2)
C5 P4 Pt1 108.18(14)
C19 P4 Pt1 114.69(16)
C25 P4 Pt1 116.07(17)
C6 C5 P4 112.6(3)
C6 C5 H5A 109.1
P4 C5 H5A 109.1
C6 C5 H5B 109.1
P4 C5 H5B 109.1
H5A C5 H5B 107.8
C5 C6 P3 111.8(3)
C5 C6 H6A 109.3
P3 C6 H6A 109.3
C5 C6 H6B 109.3
P3 C6 H6B 109.3
H6A C6 H6B 107.9
C12 C7 C8 110.9(4)
C12 C7 P3 111.2(3)
C8 C7 P3 113.7(3)
C12 C7 H7 106.9
C8 C7 H7 106.9
P3 C7 H7 106.9
C7 C8 C9 110.1(4)
C7 C8 H8A 109.6
C9 C8 H8A 109.6
C7 C8 H8B 109.6
C9 C8 H8B 109.6
H8A C8 H8B 108.2
C10 C9 C8 110.6(4)
C10 C9 H9A 109.5
C8 C9 H9A 109.5
C10 C9 H9B 109.5
C8 C9 H9B 109.5
H9A C9 H9B 108.1
C11 C10 C9 111.7(4)
C11 C10 H10A 109.3
C9 C10 H10A 109.3
C11 C10 H10B 109.3
C9 C10 H10B 109.3
H10A C10 H10B 107.9
C10 C11 C12 111.1(4)
C10 C11 H11A 109.4
C12 C11 H11A 109.4
C10 C11 H11B 109.4
C12 C11 H11B 109.4
H11A C11 H11B 108.0
C11 C12 C7 110.1(4)
C11 C12 H12A 109.6
C7 C12 H12A 109.6
C11 C12 H12B 109.6
C7 C12 H12B 109.6
H12A C12 H12B 108.1
C18 C13 C14 111.4(4)
C18 C13 P3 110.5(3)
C14 C13 P3 114.2(3)
C18 C13 H13 106.8
C14 C13 H13 106.8
P3 C13 H13 106.8
C15 C14 C13 111.5(4)
C15 C14 H14A 109.3
C13 C14 H14A 109.3
C15 C14 H14B 109.3
C13 C14 H14B 109.3
H14A C14 H14B 108.0
C14 C15 C16 111.0(4)
C14 C15 H15A 109.4
C16 C15 H15A 109.4
C14 C15 H15B 109.4
C16 C15 H15B 109.4
H15A C15 H15B 108.0
C17 C16 C15 110.9(4)
C17 C16 H16A 109.5
C15 C16 H16A 109.5
C17 C16 H16B 109.5
C15 C16 H16B 109.5
H16A C16 H16B 108.0
C16 C17 C18 112.2(4)
C16 C17 H17A 109.2
C18 C17 H17A 109.2
C16 C17 H17B 109.2
C18 C17 H17B 109.2
H17A C17 H17B 107.9
C17 C18 C13 111.7(4)
C17 C18 H18A 109.3
C13 C18 H18A 109.3
C17 C18 H18B 109.3
C13 C18 H18B 109.3
H18A C18 H18B 107.9
C24 C19 C20 111.2(4)
C24 C19 P4 114.1(3)
C20 C19 P4 110.9(3)
C24 C19 H19 106.8
C20 C19 H19 106.8
P4 C19 H19 106.8
C21 C20 C19 111.0(4)
C21 C20 H20A 109.4
C19 C20 H20A 109.4
C21 C20 H20B 109.4
C19 C20 H20B 109.4
H20A C20 H20B 108.0
C20 C21 C22 111.3(4)
C20 C21 H21A 109.4
C22 C21 H21A 109.4
C20 C21 H21B 109.4
C22 C21 H21B 109.4
H21A C21 H21B 108.0
C23 C22 C21 111.4(4)
C23 C22 H22A 109.3
C21 C22 H22A 109.3
C23 C22 H22B 109.3
C21 C22 H22B 109.3
H22A C22 H22B 108.0
C24 C23 C22 111.8(4)
C24 C23 H23A 109.3
C22 C23 H23A 109.3
C24 C23 H23B 109.3
C22 C23 H23B 109.3
H23A C23 H23B 107.9
C23 C24 C19 111.1(4)
C23 C24 H24A 109.4
C19 C24 H24A 109.4
C23 C24 H24B 109.4
C19 C24 H24B 109.4
H24A C24 H24B 108.0
C26 C25 C30 111.0(4)
C26 C25 P4 114.4(3)
C30 C25 P4 110.2(3)
C26 C25 H25 106.9
C30 C25 H25 106.9
P4 C25 H25 106.9
C25 C26 C27 111.0(4)
C25 C26 H26A 109.4
C27 C26 H26A 109.4
C25 C26 H26B 109.4
C27 C26 H26B 109.4
H26A C26 H26B 108.0
C28 C27 C26 111.5(4)
C28 C27 H27A 109.3
C26 C27 H27A 109.3
C28 C27 H27B 109.3
C26 C27 H27B 109.3
H27A C27 H27B 108.0
C27 C28 C29 110.9(5)
C27 C28 H28A 109.5
C29 C28 H28A 109.5
C27 C28 H28B 109.5
C29 C28 H28B 109.4
H28A C28 H28B 108.0
C28 C29 C30 111.4(5)
C28 C29 H29A 109.3
C30 C29 H29A 109.3
C28 C29 H29B 109.3
C30 C29 H29B 109.3
H29A C29 H29B 108.0
C25 C30 C29 112.2(4)
C25 C30 H30A 109.2
C29 C30 H30A 109.2
C25 C30 H30B 109.2
C29 C30 H30B 109.2
H30A C30 H30B 107.9
C36 C31 C32 114.3(4)
C36 C31 Pt1 123.4(4)
C32 C31 Pt1 121.9(3)
F37 C32 C33 116.7(4)
F37 C32 C31 120.1(4)
C33 C32 C31 123.2(4)
F38 C33 C34 119.3(4)
F38 C33 C32 120.5(4)
C34 C33 C32 120.1(5)
F39 C34 C33 120.3(5)
F39 C34 C35 120.3(4)
C33 C34 C35 119.3(5)
F40 C35 C34 120.4(5)
F40 C35 C36 120.2(5)
C34 C35 C36 119.4(5)
F41 C36 C31 119.8(4)
F41 C36 C35 116.6(4)
C31 C36 C35 123.6(5)

loop_
_geom_bond_atom_site_label_1
_geom_bond_atom_site_label_2
_geom_bond_distance
Pt1 C31 2.075(5)
Pt1 P3 2.2354(12)
Pt1 P4 2.2881(12)
Pt1 I2 2.6638(4)
P3 C13 1.830(4)
P3 C6 1.849(5)
P3 C7 1.844(4)
P4 C5 1.837(5)
P4 C19 1.845(5)
P4 C25 1.855(5)
C5 C6 1.544(6)
C5 H5A 0.9900
C5 H5B 0.9900
C6 H6A 0.9900
C6 H6B 0.9900
C7 C12 1.537(6)
C7 C8 1.533(7)
C7 H7 1.0000
C8 C9 1.534(7)
C8 H8A 0.9900
C8 H8B 0.9900
C9 C10 1.528(7)
C9 H9A 0.9900
C9 H9B 0.9900
C10 C11 1.522(7)
C10 H10A 0.9900
C10 H10B 0.9900
C11 C12 1.537(6)
C11 H11A 0.9900
C11 H11B 0.9900
C12 H12A 0.9900
C12 H12B 0.9900
C13 C18 1.531(6)
C13 C14 1.541(6)
C13 H13 1.0000
C14 C15 1.525(6)
C14 H14A 0.9900
C14 H14B 0.9900
C15 C16 1.528(7)
C15 H15A 0.9900
C15 H15B 0.9900
C16 C17 1.510(7)
C16 H16A 0.9900
C16 H16B 0.9900
C17 C18 1.521(6)
C17 H17A 0.9900
C17 H17B 0.9900
C18 H18A 0.9900
C18 H18B 0.9900
C19 C24 1.532(7)
C19 C20 1.540(7)
C19 H19 1.0000
C20 C21 1.529(7)
C20 H20A 0.9900
C20 H20B 0.9900
C21 C22 1.523(8)
C21 H21A 0.9900
C21 H21B 0.9900
C22 C23 1.512(7)
C22 H22A 0.9900
C22 H22B 0.9900
C23 C24 1.530(7)
C23 H23A 0.9900
C23 H23B 0.9900
C24 H24A 0.9900
C24 H24B 0.9900
C25 C26 1.522(7)
C25 C30 1.531(7)
C25 H25 1.0000
C26 C27 1.535(7)
C26 H26A 0.9900
C26 H26B 0.9900
C27 C28 1.502(8)
C27 H27A 0.9900
C27 H27B 0.9900
C28 C29 1.521(8)
C28 H28A 0.9900
C28 H28B 0.9900
C29 C30 1.533(7)
C29 H29A 0.9900
C29 H29B 0.9900
C30 H30A 0.9900
C30 H30B 0.9900
C31 C36 1.381(7)
C31 C32 1.404(7)
C32 F37 1.354(5)
C32 C33 1.372(7)
C33 F38 1.369(5)
C33 C34 1.375(7)
C34 F39 1.349(5)
C34 C35 1.370(7)
C35 F40 1.357(6)
C35 C36 1.392(7)
C36 F41 1.354(5)
